data_7116050
loop_
_publ_author_name
'Veejendra K. Yadav'
'Ashish K. Verma'
'Piyush Kumar'
'Vijaykumar Hulikal'

_publ_section_title
;
 2-Arylcyclopropylmethanol as a substitute for homoallyl aryl alcohol in
 the construction of cis-2,6-disubstituted tetrahydropyran: synthesis of
 (+/-)-centrolobine
;
_journal_name_full Chem.Commun.
_journal_page_first 15457
_journal_paper_doi 10.1039/C4cc07796B
_journal_volume 50
_journal_year 2014
_chemical_formula_sum 'C27 H29 Cl O3'
_chemical_formula_weight 436.95
_chemical_name_systematic
; 
 ? 
;
_space_group_IT_number 61
_symmetry_cell_setting orthorhombic
_symmetry_space_group_name_Hall '-P 2ac 2ab'
_symmetry_space_group_name_H-M 'P b c a'
_atom_sites_solution_hydrogens geom
_atom_sites_solution_primary direct
_atom_sites_solution_secondary difmap
_audit_creation_method SHELXL-97
_cell_angle_alpha 90.00
_cell_angle_beta 90.00
_cell_angle_gamma 90.00
_cell_formula_units_Z 8
_cell_length_a 8.310(6)
_cell_length_b 8.664(6)
_cell_length_c 65.12(4)
_cell_measurement_temperature 283(2)
_cell_volume 4688(6)
_computing_structure_refinement 'SHELXL-97 (Sheldrick, 1997)'
_computing_structure_solution 'SHELXS-97 (Sheldrick, 1990)'
_diffrn_ambient_temperature 283(2)
_diffrn_measured_fraction_theta_full 0.967
_diffrn_measured_fraction_theta_max 0.908
_diffrn_radiation_monochromator graphite
_diffrn_radiation_source 'fine-focus sealed tube'
_diffrn_radiation_type MoK\a
_diffrn_radiation_wavelength 0.71073
_diffrn_reflns_av_R_equivalents 0.0681
_diffrn_reflns_av_sigmaI/netI 0.0659
_diffrn_reflns_limit_h_max 6
_diffrn_reflns_limit_h_min -10
_diffrn_reflns_limit_k_max 11
_diffrn_reflns_limit_k_min -11
_diffrn_reflns_limit_l_max 70
_diffrn_reflns_limit_l_min -86
_diffrn_reflns_number 19076
_diffrn_reflns_theta_full 25.00
_diffrn_reflns_theta_max 28.16
_diffrn_reflns_theta_min 0.63
_exptl_absorpt_coefficient_mu 0.188
_exptl_absorpt_correction_T_max 0.9741
_exptl_absorpt_correction_T_min 0.9705
_exptl_crystal_colour yellow
_exptl_crystal_density_diffrn 1.238
_exptl_crystal_density_method 'not measured'
_exptl_crystal_description needle
_exptl_crystal_F_000 1856
_exptl_crystal_size_max 0.16
_exptl_crystal_size_mid 0.15
_exptl_crystal_size_min 0.14
_refine_diff_density_max 0.508
_refine_diff_density_min -0.314
_refine_diff_density_rms 0.117
_refine_ls_extinction_coef 0.0036(8)
_refine_ls_extinction_expression Fc^*^=kFc[1+0.001xFc^2^\l^3^/sin(2\q)]^-1/4^
_refine_ls_extinction_method SHELXL
_refine_ls_goodness_of_fit_ref 1.073
_refine_ls_hydrogen_treatment constr
_refine_ls_matrix_type full
_refine_ls_number_parameters 282
_refine_ls_number_reflns 5205
_refine_ls_number_restraints 0
_refine_ls_restrained_S_all 1.073
_refine_ls_R_factor_all 0.1715
_refine_ls_R_factor_gt 0.0776
_refine_ls_shift/su_max 0.029
_refine_ls_shift/su_mean 0.001
_refine_ls_structure_factor_coef Fsqd
_refine_ls_weighting_details 'calc w=1/[\s^2^(Fo^2^)+(0.1000P)^2^+0.0000P] where P=(Fo^2^+2Fc^2^)/3'
_refine_ls_weighting_scheme calc
_refine_ls_wR_factor_gt 0.1805
_refine_ls_wR_factor_ref 0.2468
_reflns_number_gt 2137
_reflns_number_total 5205
_reflns_threshold_expression >2sigma(I)
_cod_data_source_file c4cc07796b2.cif
_cod_data_source_block shelx
_cod_original_sg_symbol_H-M Pbca
_cod_database_code 7116050

loop_
_symmetry_equiv_pos_as_xyz
'x, y, z'
'-x+1/2, -y, z+1/2'
'x+1/2, -y+1/2, -z'
'-x, y+1/2, -z+1/2'
'-x, -y, -z'
'x-1/2, y, -z-1/2'
'-x-1/2, y-1/2, z'
'x, -y-1/2, z-1/2'

loop_
_atom_site_label
_atom_site_type_symbol
_atom_site_fract_x
_atom_site_fract_y
_atom_site_fract_z
_atom_site_U_iso_or_equiv
_atom_site_adp_type
_atom_site_occupancy
_atom_site_symmetry_multiplicity
_atom_site_calc_flag
_atom_site_refinement_flags
Cl1 Cl 0.39011(13) -0.47878(12) -0.411312(18) 0.1000(5) Uani 1 1 d .
O1 O 0.6037(3) -0.9578(3) -0.40798(4) 0.0688(7) Uani 1 1 d .
O3 O 0.5040(4) -1.5205(4) -0.30853(6) 0.1229(11) Uani 1 1 d .
O5 O 0.4933(3) -1.3030(3) -0.49122(4) 0.0772(7) Uani 1 1 d .
C1 C 0.6219(4) -0.8795(4) -0.42724(5) 0.0673(9) Uani 1 1 d .
H1 H 0.7326 -0.8412 -0.4283 0.081 Uiso 1 1 calc R
C2 C 0.5066(4) -0.7426(4) -0.42857(6) 0.0689(9) Uani 1 1 d .
H2A H 0.5263 -0.6858 -0.4412 0.083 Uiso 1 1 calc R
H2B H 0.3965 -0.7796 -0.4288 0.083 Uiso 1 1 calc R
C3 C 0.5298(4) -0.6377(4) -0.41043(5) 0.0692(10) Uani 1 1 d .
H3 H 0.6391 -0.5955 -0.4111 0.083 Uiso 1 1 calc R
C4 C 0.5133(4) -0.7261(4) -0.39074(6) 0.0734(10) Uani 1 1 d .
H4A H 0.4048 -0.7662 -0.3895 0.088 Uiso 1 1 calc R
H4B H 0.5340 -0.6586 -0.3792 0.088 Uiso 1 1 calc R
C5 C 0.6334(4) -0.8583(4) -0.39080(6) 0.0736(10) Uani 1 1 d .
H5 H 0.7414 -0.8145 -0.3924 0.088 Uiso 1 1 calc R
C6 C 0.5931(4) -0.9953(3) -0.44412(5) 0.0610(9) Uani 1 1 d .
C7 C 0.4731(4) -1.1060(4) -0.44259(6) 0.0775(11) Uani 1 1 d .
H7 H 0.4120 -1.1126 -0.4307 0.093 Uiso 1 1 calc R
C8 C 0.4440(4) -1.2055(4) -0.45849(6) 0.0748(10) Uani 1 1 d .
H8 H 0.3639 -1.2798 -0.4572 0.090 Uiso 1 1 calc R
C9 C 0.5319(4) -1.1969(4) -0.47649(5) 0.0624(9) Uani 1 1 d .
C10 C 0.6513(4) -1.0894(4) -0.47805(5) 0.0691(9) Uani 1 1 d .
H10 H 0.7119 -1.0826 -0.4900 0.083 Uiso 1 1 calc R
C11 C 0.6820(4) -0.9908(4) -0.46187(6) 0.0691(9) Uani 1 1 d .
H11 H 0.7651 -0.9194 -0.4630 0.083 Uiso 1 1 calc R
C12 C 0.5847(5) -1.3008(4) -0.50962(6) 0.0830(11) Uani 1 1 d .
H12A H 0.5461 -1.3795 -0.5187 0.125 Uiso 1 1 calc R
H12B H 0.6959 -1.3195 -0.5065 0.125 Uiso 1 1 calc R
H12C H 0.5741 -1.2017 -0.5161 0.125 Uiso 1 1 calc R
C13 C 0.6334(4) -0.9609(5) -0.37169(6) 0.0833(11) Uani 1 1 d .
H13A H 0.7127 -1.0419 -0.3735 0.100 Uiso 1 1 calc R
H13B H 0.6657 -0.8995 -0.3599 0.100 Uiso 1 1 calc R
C14 C 0.4757(5) -1.0324(6) -0.36731(7) 0.1053(14) Uani 1 1 d .
H14A H 0.4299 -1.0701 -0.3801 0.126 Uiso 1 1 calc R
H14B H 0.4038 -0.9542 -0.3619 0.126 Uiso 1 1 calc R
C15 C 0.4856(5) -1.1680(5) -0.35176(7) 0.0905(12) Uani 1 1 d .
C16 C 0.5495(7) -1.1493(6) -0.33243(7) 0.1276(18) Uani 1 1 d .
H16 H 0.5900 -1.0533 -0.3287 0.153 Uiso 1 1 calc R
C17 C 0.5552(7) -1.2682(6) -0.31855(8) 0.1290(18) Uani 1 1 d .
H17 H 0.5980 -1.2521 -0.3055 0.155 Uiso 1 1 calc R
C18 C 0.4979(5) -1.4107(5) -0.32391(7) 0.0907(12) Uani 1 1 d .
C19 C 0.4340(5) -1.4325(5) -0.34297(7) 0.0927(12) Uani 1 1 d .
H19 H 0.3932 -1.5284 -0.3467 0.111 Uiso 1 1 calc R
C20 C 0.4307(5) -1.3108(6) -0.35664(7) 0.0947(12) Uani 1 1 d .
H20 H 0.3891 -1.3273 -0.3697 0.114 Uiso 1 1 calc R
C21 C 0.4591(6) -1.6708(6) -0.31272(8) 0.1232(16) Uani 1 1 d .
H21A H 0.5228 -1.7109 -0.3240 0.148 Uiso 1 1 calc R
H21B H 0.3466 -1.6740 -0.3167 0.148 Uiso 1 1 calc R
C22 C 0.4851(7) -1.7677(6) -0.29385(8) 0.1059(14) Uani 1 1 d .
C23 C 0.6057(7) -1.7382(6) -0.28017(10) 0.1151(16) Uani 1 1 d .
H23 H 0.6690 -1.6505 -0.2818 0.138 Uiso 1 1 calc R
C24 C 0.6347(7) -1.8348(9) -0.26422(10) 0.1312(18) Uani 1 1 d .
H24 H 0.7159 -1.8121 -0.2549 0.157 Uiso 1 1 calc R
C25 C 0.5476(10) -1.9614(8) -0.26198(11) 0.137(2) Uani 1 1 d .
H25 H 0.5696 -2.0278 -0.2511 0.165 Uiso 1 1 calc R
C26 C 0.4295(10) -1.9957(7) -0.27490(13) 0.147(2) Uani 1 1 d .
H26 H 0.3697 -2.0853 -0.2730 0.177 Uiso 1 1 calc R
C27 C 0.3952(7) -1.9004(8) -0.29102(10) 0.1351(19) Uani 1 1 d .
H27 H 0.3121 -1.9245 -0.3000 0.162 Uiso 1 1 calc R

loop_
_atom_site_aniso_label
_atom_site_aniso_U_11
_atom_site_aniso_U_22
_atom_site_aniso_U_33
_atom_site_aniso_U_23
_atom_site_aniso_U_13
_atom_site_aniso_U_12
Cl1 0.1108(9) 0.0757(7) 0.1136(11) -0.0136(6) -0.0157(6) 0.0185(5)
O1 0.0801(15) 0.0677(14) 0.0585(17) -0.0036(12) -0.0006(11) 0.0026(11)
O3 0.159(3) 0.084(2) 0.126(3) 0.008(2) -0.008(2) -0.0106(18)
O5 0.0755(15) 0.0834(16) 0.0726(18) -0.0176(14) 0.0039(12) -0.0088(11)
C1 0.066(2) 0.073(2) 0.063(2) -0.005(2) 0.0016(16) -0.0047(16)
C2 0.072(2) 0.0611(19) 0.074(3) 0.0002(18) -0.0006(17) -0.0018(16)
C3 0.072(2) 0.062(2) 0.073(3) -0.0079(19) -0.0046(17) -0.0011(16)
C4 0.069(2) 0.077(2) 0.074(3) -0.014(2) 0.0015(17) -0.0039(17)
C5 0.081(2) 0.078(2) 0.062(3) -0.007(2) -0.0020(18) -0.0034(18)
C6 0.0626(19) 0.0582(19) 0.062(2) -0.0005(17) 0.0003(16) -0.0009(15)
C7 0.071(2) 0.086(2) 0.075(3) -0.013(2) 0.0143(18) -0.0146(18)
C8 0.067(2) 0.081(2) 0.077(3) -0.009(2) 0.0072(19) -0.0186(17)
C9 0.0609(19) 0.062(2) 0.065(3) -0.0063(18) -0.0027(17) 0.0063(16)
C10 0.077(2) 0.067(2) 0.064(3) 0.0016(19) 0.0122(17) -0.0025(17)
C11 0.074(2) 0.064(2) 0.069(3) -0.0026(19) 0.0096(18) -0.0121(16)
C12 0.095(3) 0.087(3) 0.068(3) -0.014(2) 0.004(2) 0.003(2)
C13 0.083(3) 0.098(3) 0.069(3) -0.005(2) -0.0033(19) 0.007(2)
C14 0.083(3) 0.146(4) 0.086(3) 0.016(3) -0.002(2) 0.001(3)
C15 0.096(3) 0.103(3) 0.072(3) 0.006(3) 0.003(2) -0.002(2)
C16 0.208(5) 0.098(3) 0.077(4) 0.003(3) -0.031(4) -0.029(3)
C17 0.212(6) 0.099(4) 0.076(4) 0.010(3) -0.043(3) -0.032(3)
C18 0.112(3) 0.089(3) 0.071(3) 0.002(3) -0.002(2) -0.005(2)
C19 0.101(3) 0.091(3) 0.086(3) -0.010(3) -0.001(2) -0.008(2)
C20 0.095(3) 0.116(4) 0.073(3) -0.003(3) -0.008(2) -0.008(3)
C21 0.144(4) 0.113(4) 0.112(4) -0.010(3) -0.010(3) 0.004(3)
C22 0.138(4) 0.094(3) 0.085(4) 0.012(3) 0.013(3) 0.023(3)
C23 0.133(5) 0.103(4) 0.109(5) -0.005(3) 0.012(3) -0.006(3)
C24 0.148(5) 0.136(5) 0.110(5) 0.008(4) -0.005(3) 0.019(4)
C25 0.186(7) 0.117(5) 0.109(5) 0.023(4) 0.035(5) 0.034(5)
C26 0.180(6) 0.110(5) 0.152(7) 0.010(5) 0.031(5) -0.032(4)
C27 0.148(5) 0.133(5) 0.124(5) 0.008(4) -0.015(4) -0.018(4)

loop_
_atom_type_symbol
_atom_type_description
_atom_type_scat_dispersion_real
_atom_type_scat_dispersion_imag
_atom_type_scat_source
C C 0.0033 0.0016 'International Tables Vol C Tables 4.2.6.8 and 6.1.1.4'
H H 0.0000 0.0000 'International Tables Vol C Tables 4.2.6.8 and 6.1.1.4'
Cl Cl 0.1484 0.1585 'International Tables Vol C Tables 4.2.6.8 and 6.1.1.4'
O O 0.0106 0.0060 'International Tables Vol C Tables 4.2.6.8 and 6.1.1.4'

loop_
_geom_angle_atom_site_label_1
_geom_angle_atom_site_label_2
_geom_angle_atom_site_label_3
_geom_angle
C5 O1 C1 112.3(3)
C21 O3 C18 119.7(4)
C9 O5 C12 117.2(3)
O1 C1 C6 107.8(3)
O1 C1 C2 110.5(3)
C6 C1 C2 112.1(3)
O1 C1 H1 108.8
C6 C1 H1 108.8
C2 C1 H1 108.8
C3 C2 C1 110.2(3)
C3 C2 H2A 109.6
C1 C2 H2A 109.6
C3 C2 H2B 109.6
C1 C2 H2B 109.6
H2A C2 H2B 108.1
C4 C3 C2 110.6(3)
C4 C3 Cl1 111.0(2)
C2 C3 Cl1 110.8(2)
C4 C3 H3 108.1
C2 C3 H3 108.1
Cl1 C3 H3 108.1
C3 C4 C5 108.9(3)
C3 C4 H4A 109.9
C5 C4 H4A 109.9
C3 C4 H4B 109.9
C5 C4 H4B 109.9
H4A C4 H4B 108.3
O1 C5 C4 110.0(3)
O1 C5 C13 106.6(3)
C4 C5 C13 115.9(3)
O1 C5 H5 108.0
C4 C5 H5 108.0
C13 C5 H5 108.0
C11 C6 C7 117.8(3)
C11 C6 C1 120.6(3)
C7 C6 C1 121.5(3)
C8 C7 C6 120.6(3)
C8 C7 H7 119.7
C6 C7 H7 119.7
C7 C8 C9 120.9(3)
C7 C8 H8 119.6
C9 C8 H8 119.6
C10 C9 O5 125.3(3)
C10 C9 C8 119.0(3)
O5 C9 C8 115.7(3)
C9 C10 C11 120.0(3)
C9 C10 H10 120.0
C11 C10 H10 120.0
C6 C11 C10 121.7(3)
C6 C11 H11 119.1
C10 C11 H11 119.1
O5 C12 H12A 109.5
O5 C12 H12B 109.5
H12A C12 H12B 109.5
O5 C12 H12C 109.5
H12A C12 H12C 109.5
H12B C12 H12C 109.5
C14 C13 C5 113.6(3)
C14 C13 H13A 108.8
C5 C13 H13A 108.8
C14 C13 H13B 108.8
C5 C13 H13B 108.8
H13A C13 H13B 107.7
C13 C14 C15 113.3(3)
C13 C14 H14A 108.9
C15 C14 H14A 108.9
C13 C14 H14B 108.9
C15 C14 H14B 108.9
H14A C14 H14B 107.7
C20 C15 C16 116.9(4)
C20 C15 C14 121.3(4)
C16 C15 C14 121.9(4)
C17 C16 C15 121.8(5)
C17 C16 H16 119.1
C15 C16 H16 119.1
C18 C17 C16 119.9(4)
C18 C17 H17 120.1
C16 C17 H17 120.1
C19 C18 C17 119.5(4)
C19 C18 O3 125.4(4)
C17 C18 O3 115.0(4)
C18 C19 C20 119.3(4)
C18 C19 H19 120.3
C20 C19 H19 120.3
C15 C20 C19 122.6(4)
C15 C20 H20 118.7
C19 C20 H20 118.7
O3 C21 C22 109.0(4)
O3 C21 H21A 109.9
C22 C21 H21A 109.9
O3 C21 H21B 109.9
C22 C21 H21B 109.9
H21A C21 H21B 108.3
C23 C22 C27 117.7(5)
C23 C22 C21 122.3(6)
C27 C22 C21 119.7(6)
C24 C23 C22 121.0(5)
C24 C23 H23 119.5
C22 C23 H23 119.5
C25 C24 C23 119.9(6)
C25 C24 H24 120.0
C23 C24 H24 120.0
C24 C25 C26 121.4(7)
C24 C25 H25 119.3
C26 C25 H25 119.3
C25 C26 C27 120.4(6)
C25 C26 H26 119.8
C27 C26 H26 119.8
C26 C27 C22 119.5(6)
C26 C27 H27 120.3
C22 C27 H27 120.3

loop_
_geom_bond_atom_site_label_1
_geom_bond_atom_site_label_2
_geom_bond_distance
Cl1 C3 1.802(4)
O1 C5 1.434(4)
O1 C1 1.434(4)
O3 C21 1.382(5)
O3 C18 1.382(5)
O5 C9 1.367(4)
O5 C12 1.419(4)
C1 C6 1.507(4)
C1 C2 1.527(4)
C1 H1 0.9800
C2 C3 1.503(4)
C2 H2A 0.9700
C2 H2B 0.9700
C3 C4 1.500(5)
C3 H3 0.9800
C4 C5 1.519(5)
C4 H4A 0.9700
C4 H4B 0.9700
C5 C13 1.529(5)
C5 H5 0.9800
C6 C11 1.372(5)
C6 C7 1.387(4)
C7 C8 1.369(5)
C7 H7 0.9300
C8 C9 1.383(5)
C8 H8 0.9300
C9 C10 1.364(4)
C10 C11 1.381(4)
C10 H10 0.9300
C11 H11 0.9300
C12 H12A 0.9600
C12 H12B 0.9600
C12 H12C 0.9600
C13 C14 1.477(5)
C13 H13A 0.9700
C13 H13B 0.9700
C14 C15 1.553(6)
C14 H14A 0.9700
C14 H14B 0.9700
C15 C20 1.356(6)
C15 C16 1.376(6)
C16 C17 1.372(6)
C16 H16 0.9300
C17 C18 1.369(6)
C17 H17 0.9300
C18 C19 1.363(5)
C19 C20 1.380(6)
C19 H19 0.9300
C20 H20 0.9300
C21 C22 1.504(6)
C21 H21A 0.9700
C21 H21B 0.9700
C22 C23 1.365(7)
C22 C27 1.383(7)
C23 C24 1.356(7)
C23 H23 0.9300
C24 C25 1.322(8)
C24 H24 0.9300
C25 C26 1.326(8)
C25 H25 0.9300
C26 C27 1.365(8)
C26 H26 0.9300
C27 H27 0.9300
